data_4514958
loop_
_publ_author_name
'Chaudhari, Prakash D.'
'Hong, Bor-Cherng'
'Wen, Chao-Lin'
'Lee, Gene-Hsiang'

_publ_section_title
;
 Asymmetric Synthesis of Spirocyclopentane Oxindoles Containing Four
 Consecutive Stereocenters and Quaternary \a-Nitro Esters via
 Organocatalytic Enantioselective Michael-Michael Cascade Reactions.
;
_journal_issue 1
_journal_name_full 'ACS omega'
_journal_page_first 655
_journal_page_last 667
_journal_paper_doi 10.1021/acsomega.8b03049
_journal_volume 4
_journal_year 2019
_chemical_formula_sum 'C20 H19 N3 O5'
_chemical_formula_weight 381.38
_space_group_crystal_system monoclinic
_space_group_IT_number 14
_space_group_name_Hall '-P 2yn'
_space_group_name_H-M_alt 'P 1 21/n 1'
_symmetry_space_group_name_Hall '-P 2yn'
_symmetry_space_group_name_H-M 'P 1 21/n 1'
_atom_sites_solution_hydrogens geom
_audit_creation_method SHELXL-2014/7
_cell_angle_alpha 90
_cell_angle_beta 90.9476(8)
_cell_angle_gamma 90
_cell_formula_units_Z 4
_cell_length_a 9.2665(3)
_cell_length_b 10.5833(3)
_cell_length_c 17.9618(5)
_cell_measurement_reflns_used 9963
_cell_measurement_temperature 200(2)
_cell_measurement_theta_max 75.02
_cell_measurement_theta_min 4.18
_cell_volume 1761.28(9)
_computing_cell_refinement 'Bruker SAINT'
_computing_data_collection 'Bruker APEX3'
_computing_data_reduction 'Bruker SAINT'
_computing_molecular_graphics 'Bruker SHELXTL'
_computing_publication_material 'Bruker SHELXTL'
_computing_structure_refinement 'SHELXL-2014/7 (Sheldrick, 2014)'
_computing_structure_solution 'SHELXS-97 (Sheldrick 2008)'
_diffrn_ambient_temperature 200(2)
_diffrn_measured_fraction_theta_full 0.995
_diffrn_measured_fraction_theta_max 0.996
_diffrn_measurement_device_type 'Bruker D8 VENTURE'
_diffrn_measurement_method '\f and \w scans'
_diffrn_radiation_type CuK\a
_diffrn_radiation_wavelength 1.54178
_diffrn_reflns_av_R_equivalents 0.0183
_diffrn_reflns_av_unetI/netI 0.0163
_diffrn_reflns_Laue_measured_fraction_full 0.995
_diffrn_reflns_Laue_measured_fraction_max 0.996
_diffrn_reflns_limit_h_max 11
_diffrn_reflns_limit_h_min -11
_diffrn_reflns_limit_k_max 13
_diffrn_reflns_limit_k_min -13
_diffrn_reflns_limit_l_max 22
_diffrn_reflns_limit_l_min -21
_diffrn_reflns_number 12081
_diffrn_reflns_point_group_measured_fraction_full 0.995
_diffrn_reflns_point_group_measured_fraction_max 0.996
_diffrn_reflns_theta_full 67.679
_diffrn_reflns_theta_max 74.997
_diffrn_reflns_theta_min 4.850
_exptl_absorpt_coefficient_mu 0.874
_exptl_absorpt_correction_T_max 0.7539
_exptl_absorpt_correction_T_min 0.6444
_exptl_absorpt_correction_type multi-scan
_exptl_absorpt_process_details 'SADABS (Bruker, 2016)'
_exptl_crystal_colour light-orange
_exptl_crystal_density_diffrn 1.438
_exptl_crystal_description block
_exptl_crystal_F_000 800
_exptl_crystal_size_max 0.181
_exptl_crystal_size_mid 0.163
_exptl_crystal_size_min 0.150
_refine_diff_density_max 0.351
_refine_diff_density_min -0.294
_refine_diff_density_rms 0.050
_refine_ls_extinction_method none
_refine_ls_goodness_of_fit_ref 1.049
_refine_ls_hydrogen_treatment constr
_refine_ls_matrix_type full
_refine_ls_number_parameters 254
_refine_ls_number_reflns 3614
_refine_ls_number_restraints 0
_refine_ls_restrained_S_all 1.049
_refine_ls_R_factor_all 0.0497
_refine_ls_R_factor_gt 0.0478
_refine_ls_shift/su_max 0.000
_refine_ls_shift/su_mean 0.000
_refine_ls_structure_factor_coef Fsqd
_refine_ls_weighting_details 'w=1/[\s^2^(Fo^2^)+(0.0837P)^2^+0.8442P] where P=(Fo^2^+2Fc^2^)/3'
_refine_ls_weighting_scheme calc
_refine_ls_wR_factor_gt 0.1411
_refine_ls_wR_factor_ref 0.1439
_reflns_Friedel_coverage 0.000
_reflns_number_gt 3391
_reflns_number_total 3614
_reflns_threshold_expression 'I > 2\s(I)'
_cod_data_source_file ao8b03049_si_009.cif
_cod_data_source_block ic19258
_cod_database_code 4514958
_shelx_shelxl_version_number 2014/7
_shelx_space_group_comment
; 
The symmetry employed for this shelxl refinement is uniquely defined 
by the following loop, which should always be used as a source of 
symmetry information in preference to the above space-group names. 
They are only intended as comments. 
;
_shelx_estimated_absorpt_t_min 0.858
_shelx_estimated_absorpt_t_max 0.880

loop_
_space_group_symop_operation_xyz
'x, y, z'
'-x+1/2, y+1/2, -z+1/2'
'-x, -y, -z'
'x-1/2, -y-1/2, z-1/2'

loop_
_atom_site_label
_atom_site_type_symbol
_atom_site_fract_x
_atom_site_fract_y
_atom_site_fract_z
_atom_site_U_iso_or_equiv
_atom_site_adp_type
_atom_site_occupancy
_atom_site_site_symmetry_order
_atom_site_calc_flag
_atom_site_refinement_flags_posn
_atom_site_refinement_flags_adp
O1 O 0.26697(12) 0.28066(11) 0.84601(7) 0.0366(3) Uani 1 1 d . .
O2 O 0.35644(15) 0.52177(13) 0.58095(8) 0.0505(4) Uani 1 1 d . .
O3 O 0.17952(19) 0.57576(15) 0.50829(8) 0.0590(4) Uani 1 1 d . .
O4 O -0.11929(15) 0.25940(16) 0.62960(9) 0.0574(4) Uani 1 1 d . .
O5 O 0.03758(19) 0.11112(14) 0.63630(10) 0.0644(5) Uani 1 1 d . .
N1 N 0.19902(13) 0.44614(12) 0.92023(7) 0.0282(3) Uani 1 1 d . .
N2 N 0.23122(17) 0.51519(14) 0.55999(8) 0.0393(3) Uani 1 1 d . .
N3 N -0.00918(14) 0.21371(13) 0.65449(7) 0.0339(3) Uani 1 1 d . .
C1 C 0.20128(15) 0.37935(13) 0.85555(8) 0.0266(3) Uani 1 1 d . .
C2 C 0.11419(15) 0.45347(13) 0.79603(8) 0.0257(3) Uani 1 1 d . .
C3 C 0.06419(15) 0.56663(13) 0.83915(8) 0.0269(3) Uani 1 1 d . .
C4 C -0.02027(17) 0.66828(15) 0.81846(10) 0.0348(3) Uani 1 1 d . .
H4 H -0.0582 0.6751 0.7692 0.042 Uiso 1 1 calc R U
C5 C -0.04890(18) 0.76114(16) 0.87152(11) 0.0399(4) Uani 1 1 d . .
H5 H -0.1068 0.8319 0.8581 0.048 Uiso 1 1 calc R U
C6 C 0.00606(18) 0.75133(17) 0.94329(10) 0.0404(4) Uani 1 1 d . .
H6 H -0.0150 0.8155 0.9785 0.048 Uiso 1 1 calc R U
C7 C 0.09172(18) 0.64922(16) 0.96499(9) 0.0354(4) Uani 1 1 d . .
H7 H 0.1301 0.6426 1.0142 0.042 Uiso 1 1 calc R U
C8 C 0.11866(15) 0.55784(14) 0.91187(8) 0.0272(3) Uani 1 1 d . .
C9 C 0.21235(17) 0.48299(15) 0.72890(8) 0.0317(3) Uani 1 1 d . .
H9A H 0.1859 0.5656 0.7067 0.038 Uiso 1 1 calc R U
H9B H 0.3147 0.4865 0.7454 0.038 Uiso 1 1 calc R U
C10 C 0.18988(16) 0.37611(14) 0.67119(8) 0.0291(3) Uani 1 1 d . .
H10 H 0.2827 0.3298 0.6641 0.035 Uiso 1 1 calc R U
C11 C 0.07960(15) 0.28829(14) 0.70930(8) 0.0278(3) Uani 1 1 d . .
H11 H 0.1337 0.2279 0.7422 0.033 Uiso 1 1 calc R U
C12 C -0.00906(15) 0.37525(13) 0.75811(8) 0.0266(3) Uani 1 1 d . .
H12 H -0.0628 0.4340 0.7240 0.032 Uiso 1 1 calc R U
C13 C -0.11977(16) 0.31336(14) 0.80718(8) 0.0284(3) Uani 1 1 d . .
C14 C -0.1001(2) 0.19461(16) 0.83862(9) 0.0380(4) Uani 1 1 d . .
H14 H -0.0121 0.1505 0.8314 0.046 Uiso 1 1 calc R U
C15 C -0.2080(2) 0.13971(18) 0.88064(10) 0.0471(4) Uani 1 1 d . .
H15 H -0.1938 0.0581 0.9016 0.056 Uiso 1 1 calc R U
C16 C -0.3356(2) 0.2031(2) 0.89207(10) 0.0457(5) Uani 1 1 d . .
H16 H -0.4093 0.1650 0.9205 0.055 Uiso 1 1 calc R U
C17 C -0.35633(19) 0.3223(2) 0.86223(10) 0.0446(4) Uani 1 1 d . .
H17 H -0.4436 0.3667 0.8708 0.053 Uiso 1 1 calc R U
C18 C -0.24920(17) 0.37686(17) 0.81959(9) 0.0359(4) Uani 1 1 d . .
H18 H -0.2642 0.4583 0.7986 0.043 Uiso 1 1 calc R U
C19 C 0.28344(19) 0.41332(17) 0.98634(9) 0.0373(4) Uani 1 1 d . .
H19A H 0.3665 0.4703 0.9910 0.056 Uiso 1 1 calc R U
H19B H 0.3175 0.3260 0.9822 0.056 Uiso 1 1 calc R U
H19C H 0.2233 0.4216 1.0304 0.056 Uiso 1 1 calc R U
C20 C 0.1328(2) 0.42370(18) 0.59662(9) 0.0413(4) Uani 1 1 d . .
H20A H 0.1171 0.3506 0.5631 0.050 Uiso 1 1 calc R U
H20B H 0.0382 0.4649 0.6041 0.050 Uiso 1 1 calc R U

loop_
_atom_site_aniso_label
_atom_site_aniso_U_11
_atom_site_aniso_U_22
_atom_site_aniso_U_33
_atom_site_aniso_U_23
_atom_site_aniso_U_13
_atom_site_aniso_U_12
O1 0.0393(6) 0.0317(6) 0.0387(6) -0.0032(5) -0.0056(5) 0.0071(5)
O2 0.0478(8) 0.0471(8) 0.0571(8) 0.0045(6) 0.0109(6) -0.0056(6)
O3 0.0828(11) 0.0536(8) 0.0404(7) 0.0133(6) -0.0046(7) -0.0068(7)
O4 0.0440(7) 0.0723(10) 0.0554(8) -0.0217(7) -0.0173(6) 0.0031(7)
O5 0.0725(10) 0.0459(8) 0.0744(11) -0.0317(7) -0.0128(8) 0.0041(7)
N1 0.0312(6) 0.0303(6) 0.0230(6) 0.0000(5) -0.0029(5) -0.0020(5)
N2 0.0501(9) 0.0370(7) 0.0310(7) -0.0023(6) 0.0056(6) -0.0026(6)
N3 0.0334(7) 0.0371(7) 0.0311(6) -0.0070(5) 0.0009(5) -0.0067(5)
C1 0.0265(7) 0.0272(7) 0.0260(7) -0.0004(5) -0.0013(5) -0.0032(5)
C2 0.0285(7) 0.0252(7) 0.0232(6) -0.0016(5) -0.0015(5) -0.0021(5)
C3 0.0280(7) 0.0257(7) 0.0270(7) -0.0029(5) -0.0006(5) -0.0035(5)
C4 0.0337(8) 0.0295(8) 0.0409(8) 0.0000(6) -0.0061(6) -0.0004(6)
C5 0.0312(8) 0.0296(8) 0.0591(11) -0.0054(7) 0.0028(7) 0.0022(6)
C6 0.0375(8) 0.0364(9) 0.0477(9) -0.0143(7) 0.0122(7) -0.0043(7)
C7 0.0385(8) 0.0380(8) 0.0298(7) -0.0086(6) 0.0055(6) -0.0065(7)
C8 0.0268(7) 0.0288(7) 0.0259(7) -0.0015(5) 0.0012(5) -0.0047(5)
C9 0.0369(8) 0.0313(7) 0.0268(7) -0.0010(6) 0.0018(6) -0.0082(6)
C10 0.0278(7) 0.0310(7) 0.0286(7) -0.0017(6) 0.0011(5) -0.0007(5)
C11 0.0294(7) 0.0276(7) 0.0262(7) -0.0032(5) -0.0016(5) -0.0013(5)
C12 0.0284(7) 0.0275(7) 0.0237(6) -0.0024(5) -0.0024(5) -0.0016(5)
C13 0.0294(7) 0.0313(7) 0.0243(6) -0.0053(5) -0.0010(5) -0.0049(6)
C14 0.0443(9) 0.0346(8) 0.0353(8) -0.0002(7) 0.0062(7) 0.0005(7)
C15 0.0665(12) 0.0372(9) 0.0379(9) 0.0011(7) 0.0090(8) -0.0116(8)
C16 0.0459(10) 0.0577(11) 0.0337(8) -0.0064(8) 0.0090(7) -0.0226(8)
C17 0.0305(8) 0.0620(12) 0.0413(9) -0.0092(8) 0.0048(7) -0.0049(8)
C18 0.0323(8) 0.0394(8) 0.0361(8) -0.0029(6) 0.0003(6) -0.0005(6)
C19 0.0396(8) 0.0442(9) 0.0277(7) 0.0040(7) -0.0089(6) -0.0021(7)
C20 0.0458(9) 0.0492(10) 0.0288(8) 0.0033(7) -0.0016(7) -0.0089(8)

loop_
_atom_type_symbol
_atom_type_description
_atom_type_scat_dispersion_real
_atom_type_scat_dispersion_imag
_atom_type_scat_source
C C 0.0181 0.0091 'International Tables Vol C Tables 4.2.6.8 and 6.1.1.4'
H H 0.0000 0.0000 'International Tables Vol C Tables 4.2.6.8 and 6.1.1.4'
N N 0.0311 0.0180 'International Tables Vol C Tables 4.2.6.8 and 6.1.1.4'
O O 0.0492 0.0322 'International Tables Vol C Tables 4.2.6.8 and 6.1.1.4'

loop_
_geom_angle_atom_site_label_1
_geom_angle_atom_site_label_2
_geom_angle_atom_site_label_3
_geom_angle
C1 N1 C8 111.22(12)
C1 N1 C19 123.91(13)
C8 N1 C19 124.47(13)
O2 N2 O3 124.49(16)
O2 N2 C20 119.23(14)
O3 N2 C20 116.22(16)
O4 N3 O5 124.10(15)
O4 N3 C11 118.93(14)
O5 N3 C11 116.94(14)
O1 C1 N1 125.34(14)
O1 C1 C2 126.39(13)
N1 C1 C2 108.19(12)
C3 C2 C1 102.13(11)
C3 C2 C9 115.40(12)
C1 C2 C9 109.49(12)
C3 C2 C12 114.74(12)
C1 C2 C12 113.83(12)
C9 C2 C12 101.64(11)
C4 C3 C8 119.96(14)
C4 C3 C2 131.42(14)
C8 C3 C2 108.62(12)
C3 C4 C5 118.60(16)
C6 C5 C4 120.80(16)
C5 C6 C7 121.25(15)
C8 C7 C6 117.24(15)
C7 C8 C3 122.14(14)
C7 C8 N1 128.03(14)
C3 C8 N1 109.83(12)
C10 C9 C2 107.40(11)
C20 C10 C9 112.95(13)
C20 C10 C11 111.47(12)
C9 C10 C11 103.01(11)
N3 C11 C12 113.68(12)
N3 C11 C10 112.64(12)
C12 C11 C10 104.96(12)
C13 C12 C11 116.86(12)
C13 C12 C2 118.33(11)
C11 C12 C2 100.04(11)
C14 C13 C18 118.58(15)
C14 C13 C12 122.89(14)
C18 C13 C12 118.51(14)
C13 C14 C15 120.53(17)
C16 C15 C14 120.27(18)
C15 C16 C17 120.06(16)
C16 C17 C18 119.80(17)
C17 C18 C13 120.75(17)
N2 C20 C10 113.45(14)

loop_
_geom_bond_atom_site_label_1
_geom_bond_atom_site_label_2
_geom_bond_distance
O1 C1 1.2224(19)
O2 N2 1.216(2)
O3 N2 1.220(2)
O4 N3 1.208(2)
O5 N3 1.216(2)
N1 C1 1.3603(19)
N1 C8 1.404(2)
N1 C19 1.4533(19)
N2 C20 1.491(2)
N3 C11 1.4974(18)
C1 C2 1.5430(19)
C2 C3 1.5034(19)
C2 C9 1.554(2)
C2 C12 1.5583(19)
C3 C4 1.378(2)
C3 C8 1.396(2)
C4 C5 1.397(2)
C5 C6 1.382(3)
C6 C7 1.393(3)
C7 C8 1.384(2)
C9 C10 1.546(2)
C10 C20 1.518(2)
C10 C11 1.549(2)
C11 C12 1.5213(19)
C12 C13 1.513(2)
C13 C14 1.389(2)
C13 C18 1.396(2)
C14 C15 1.390(3)
C15 C16 1.377(3)
C16 C17 1.382(3)
C17 C18 1.390(2)
